data_4114469
loop_
_publ_author_name
'Yurij Mozharivskyj'
'Wonyoung Choe'
'Alexandra O. Pecharsky'
'Gordon J. Miller'

_publ_section_title
;
 Phase Transformation Driven by Valence Electron Concentration: Tuning
 Interslab Bond Distances in Gd5GaxGe4-x
;
_journal_name_full 'Journal of the American Chemical Society'
_journal_page_first 15183
_journal_page_last 15190
_journal_paper_doi 10.1021/ja037649z
_journal_volume 125
_journal_year 2003
_chemical_formula_sum 'Ga Gd5 Ge3'
_chemical_formula_weight 1073.74
_chemical_name_systematic
; 
 ? 
;
_space_group_IT_number 62
_symmetry_space_group_name_Hall '-P 2ac 2n'
_symmetry_space_group_name_H-M 'P n m a'
_atom_sites_solution_hydrogens geom
_atom_sites_solution_primary direct
_atom_sites_solution_secondary difmap
_audit_creation_method SHELXL-97
_cell_angle_alpha 90.00
_cell_angle_beta 90.00
_cell_angle_gamma 90.00
_cell_formula_units_Z 4
_cell_length_a 7.524(6)
_cell_length_b 14.826(11)
_cell_length_c 7.828(6)
_cell_measurement_reflns_used 'all observed'
_cell_measurement_temperature 273(2)
_cell_measurement_theta_max 23.29
_cell_measurement_theta_min 2.75
_cell_volume 873.2(12)
_computing_cell_refinement SAINT
_computing_data_collection SAINT
_computing_data_reduction SAINT
_computing_structure_refinement 'SHELXL-97 (Sheldrick, 1997)'
_computing_structure_solution 'SHELXS-97 (Sheldrick, 1990)'
_diffrn_ambient_temperature 273(2)
_diffrn_measured_fraction_theta_full 0.918
_diffrn_measured_fraction_theta_max 0.918
_diffrn_measurement_device_type 'SMART APEX'
_diffrn_radiation_monochromator graphite
_diffrn_radiation_source 'fine-focus sealed tube'
_diffrn_radiation_type MoK\a
_diffrn_radiation_wavelength 0.71073
_diffrn_reflns_av_R_equivalents 0.0563
_diffrn_reflns_av_sigmaI/netI 0.0464
_diffrn_reflns_limit_h_max 8
_diffrn_reflns_limit_h_min -8
_diffrn_reflns_limit_k_max 15
_diffrn_reflns_limit_k_min -16
_diffrn_reflns_limit_l_max 8
_diffrn_reflns_limit_l_min -8
_diffrn_reflns_number 2419
_diffrn_reflns_theta_full 23.29
_diffrn_reflns_theta_max 23.29
_diffrn_reflns_theta_min 2.75
_exptl_absorpt_coefficient_mu 50.500
_exptl_absorpt_correction_type empirical
_exptl_absorpt_process_details SADABS
_exptl_crystal_colour metallic
_exptl_crystal_density_diffrn 8.168
_exptl_crystal_F_000 1788
_exptl_crystal_size_max 0.065
_exptl_crystal_size_mid 0.045
_exptl_crystal_size_min 0.035
_refine_diff_density_max 3.166
_refine_diff_density_min -2.252
_refine_diff_density_rms 0.668
_refine_ls_extinction_coef 0.00052(12)
_refine_ls_extinction_expression Fc^*^=kFc[1+0.001xFc^2^\l^3^/sin(2\q)]^-1/4^
_refine_ls_extinction_method SHELXL
_refine_ls_goodness_of_fit_ref 1.149
_refine_ls_hydrogen_treatment mixed
_refine_ls_matrix_type full
_refine_ls_number_parameters 47
_refine_ls_number_reflns 603
_refine_ls_number_restraints 0
_refine_ls_restrained_S_all 1.149
_refine_ls_R_factor_all 0.0717
_refine_ls_R_factor_gt 0.0623
_refine_ls_shift/su_max 0.112
_refine_ls_shift/su_mean 0.015
_refine_ls_structure_factor_coef Fsqd
_refine_ls_weighting_details 'calc w=1/[\s^2^(Fo^2^)+(0.0829P)^2^+76.9032P] where P=(Fo^2^+2Fc^2^)/3'
_refine_ls_weighting_scheme calc
_refine_ls_wR_factor_gt 0.1502
_refine_ls_wR_factor_ref 0.1554
_reflns_number_gt 526
_reflns_number_total 603
_reflns_threshold_expression >2sigma(I)
_cod_data_source_file ja037649zsi20030801_040742.cif
_cod_data_source_block pnma
_cod_original_cell_volume 873.2(11)
_cod_database_code 4114469

loop_
_symmetry_equiv_pos_as_xyz
'x, y, z'
'-x+1/2, -y, z+1/2'
'-x, y+1/2, -z'
'x+1/2, -y+1/2, -z+1/2'
'-x, -y, -z'
'x-1/2, y, -z-1/2'
'x, -y-1/2, z'
'-x-1/2, y-1/2, z-1/2'

loop_
_atom_site_label
_atom_site_type_symbol
_atom_site_fract_x
_atom_site_fract_y
_atom_site_fract_z
_atom_site_U_iso_or_equiv
_atom_site_adp_type
_atom_site_occupancy
_atom_site_symmetry_multiplicity
_atom_site_calc_flag
_atom_site_refinement_flags
Gd1 Gd 0.00932(19) 0.59592(8) 0.18166(13) 0.0236(3) Uani 1 1 d .
Gd3 Gd 0.3345(2) 0.12116(8) 0.17053(14) 0.0249(4) Uani 1 1 d .
Gd2 Gd 0.1694(3) 0.2500 0.50848(19) 0.0249(5) Uani 1 2 d S
Ge1 Ge 0.1736(4) 0.04093(17) 0.4661(3) 0.0279(7) Uani 0.75 1 d P
Ga1 Ga 0.1736(4) 0.04093(17) 0.4661(3) 0.0279(7) Uani 0.25 1 d P
Ge2 Ge 0.0379(6) 0.2500 0.1095(4) 0.0242(10) Uani 0.75 2 d SP
Ga2 Ga 0.0379(6) 0.2500 0.1095(4) 0.0242(10) Uani 0.25 2 d SP
Ge3 Ge 0.2883(6) 0.2500 0.8679(4) 0.0235(10) Uani 0.75 2 d SP
Ga3 Ga 0.2883(6) 0.2500 0.8679(4) 0.0235(10) Uani 0.25 2 d SP

loop_
_atom_site_aniso_label
_atom_site_aniso_U_11
_atom_site_aniso_U_22
_atom_site_aniso_U_33
_atom_site_aniso_U_23
_atom_site_aniso_U_13
_atom_site_aniso_U_12
Gd1 0.0470(8) 0.0189(6) 0.0050(6) 0.0000(5) 0.0015(5) -0.0003(6)
Gd3 0.0539(9) 0.0157(6) 0.0052(5) 0.0003(5) -0.0029(5) -0.0006(6)
Gd2 0.0544(13) 0.0162(9) 0.0041(8) 0.000 0.0002(7) 0.000
Ge1 0.0632(19) 0.0167(14) 0.0038(11) 0.0011(10) -0.0034(13) -0.0011(14)
Ga1 0.0632(19) 0.0167(14) 0.0038(11) 0.0011(10) -0.0034(13) -0.0011(14)
Ge2 0.052(3) 0.0152(18) 0.0053(16) 0.000 -0.0014(17) 0.000
Ga2 0.052(3) 0.0152(18) 0.0053(16) 0.000 -0.0014(17) 0.000
Ge3 0.054(3) 0.0156(19) 0.0005(16) 0.000 -0.0028(16) 0.000
Ga3 0.054(3) 0.0156(19) 0.0005(16) 0.000 -0.0028(16) 0.000

loop_
_atom_type_symbol
_atom_type_description
_atom_type_scat_dispersion_real
_atom_type_scat_dispersion_imag
_atom_type_scat_source
Ga Ga 0.2307 1.6083 'International Tables Vol C Tables 4.2.6.8 and 6.1.1.4'
Ge Ge 0.1547 1.8001 'International Tables Vol C Tables 4.2.6.8 and 6.1.1.4'
Gd Gd -0.1653 3.9035 'International Tables Vol C Tables 4.2.6.8 and 6.1.1.4'

loop_
_geom_angle_atom_site_label_1
_geom_angle_atom_site_label_2
_geom_angle_atom_site_label_3
_geom_angle
_geom_angle_site_symmetry_1
_geom_angle_site_symmetry_3
Ga1 Gd1 Ge1 0.00(12) 8_665 8_665
Ga1 Gd1 Ga3 94.21(11) 8_665 2_564
Ge1 Gd1 Ga3 94.21(11) 8_665 2_564
Ga1 Gd1 Ge3 94.21(11) 8_665 2_564
Ge1 Gd1 Ge3 94.21(11) 8_665 2_564
Ga3 Gd1 Ge3 0.00(11) 2_564 2_564
Ga1 Gd1 Ga1 138.76(10) 8_665 3_556
Ge1 Gd1 Ga1 138.76(10) 8_665 3_556
Ga3 Gd1 Ga1 89.64(9) 2_564 3_556
Ge3 Gd1 Ga1 89.64(9) 2_564 3_556
Ga1 Gd1 Ge1 138.76(10) 8_665 3_556
Ge1 Gd1 Ge1 138.76(10) 8_665 3_556
Ga3 Gd1 Ge1 89.64(9) 2_564 3_556
Ge3 Gd1 Ge1 89.64(9) 2_564 3_556
Ga1 Gd1 Ge1 0.00(14) 3_556 3_556
Ga1 Gd1 Ga3 132.07(9) 8_665 5_566
Ge1 Gd1 Ga3 132.07(9) 8_665 5_566
Ga3 Gd1 Ga3 82.87(7) 2_564 5_566
Ge3 Gd1 Ga3 82.87(7) 2_564 5_566
Ga1 Gd1 Ga3 89.17(9) 3_556 5_566
Ge1 Gd1 Ga3 89.17(9) 3_556 5_566
Ga1 Gd1 Ge3 132.07(9) 8_665 5_566
Ge1 Gd1 Ge3 132.07(9) 8_665 5_566
Ga3 Gd1 Ge3 82.87(7) 2_564 5_566
Ge3 Gd1 Ge3 82.87(7) 2_564 5_566
Ga1 Gd1 Ge3 89.17(9) 3_556 5_566
Ge1 Gd1 Ge3 89.17(9) 3_556 5_566
Ga3 Gd1 Ge3 0.00(11) 5_566 5_566
Ga1 Gd1 Ga2 83.38(9) 8_665 5_565
Ge1 Gd1 Ga2 83.38(9) 8_665 5_565
Ga3 Gd1 Ga2 82.29(9) 2_564 5_565
Ge3 Gd1 Ga2 82.29(9) 2_564 5_565
Ga1 Gd1 Ga2 137.73(10) 3_556 5_565
Ge1 Gd1 Ga2 137.73(10) 3_556 5_565
Ga3 Gd1 Ga2 48.74(10) 5_566 5_565
Ge3 Gd1 Ga2 48.74(10) 5_566 5_565
Ga1 Gd1 Ge2 83.38(9) 8_665 5_565
Ge1 Gd1 Ge2 83.38(9) 8_665 5_565
Ga3 Gd1 Ge2 82.29(9) 2_564 5_565
Ge3 Gd1 Ge2 82.29(9) 2_564 5_565
Ga1 Gd1 Ge2 137.73(10) 3_556 5_565
Ge1 Gd1 Ge2 137.73(10) 3_556 5_565
Ga3 Gd1 Ge2 48.74(10) 5_566 5_565
Ge3 Gd1 Ge2 48.74(10) 5_566 5_565
Ga2 Gd1 Ge2 0.00(15) 5_565 5_565
Ga1 Gd1 Ga1 85.09(6) 8_665 7_565
Ge1 Gd1 Ga1 85.09(6) 8_665 7_565
Ga3 Gd1 Ga1 87.20(9) 2_564 7_565
Ge3 Gd1 Ga1 87.20(9) 2_564 7_565
Ga1 Gd1 Ga1 54.06(11) 3_556 7_565
Ge1 Gd1 Ga1 54.06(11) 3_556 7_565
Ga3 Gd1 Ga1 141.99(9) 5_566 7_565
Ge3 Gd1 Ga1 141.99(9) 5_566 7_565
Ga2 Gd1 Ga1 163.76(11) 5_565 7_565
Ge2 Gd1 Ga1 163.76(11) 5_565 7_565
Ga1 Gd1 Ge1 85.09(6) 8_665 7_565
Ge1 Gd1 Ge1 85.09(6) 8_665 7_565
Ga3 Gd1 Ge1 87.20(9) 2_564 7_565
Ge3 Gd1 Ge1 87.20(9) 2_564 7_565
Ga1 Gd1 Ge1 54.06(11) 3_556 7_565
Ge1 Gd1 Ge1 54.06(11) 3_556 7_565
Ga3 Gd1 Ge1 141.99(9) 5_566 7_565
Ge3 Gd1 Ge1 141.99(9) 5_566 7_565
Ga2 Gd1 Ge1 163.76(11) 5_565 7_565
Ge2 Gd1 Ge1 163.76(11) 5_565 7_565
Ga1 Gd1 Ge1 0.00(9) 7_565 7_565
Ge1 Gd3 Ga1 95.34(7) . 2_554
Ge1 Gd3 Ge1 95.34(7) . 2_554
Ga1 Gd3 Ge1 0.00(10) 2_554 2_554
Ge1 Gd3 Ge2 94.54(11) . .
Ga1 Gd3 Ge2 115.42(10) 2_554 .
Ge1 Gd3 Ge2 115.42(10) 2_554 .
Ge1 Gd3 Ga2 90.93(10) . 6_656
Ga1 Gd3 Ga2 149.42(11) 2_554 6_656
Ge1 Gd3 Ga2 149.42(11) 2_554 6_656
Ge2 Gd3 Ga2 93.79(8) . 6_656
Ge1 Gd3 Ge2 90.93(10) . 6_656
Ga1 Gd3 Ge2 149.42(11) 2_554 6_656
Ge1 Gd3 Ge2 149.42(11) 2_554 6_656
Ge2 Gd3 Ge2 93.79(8) . 6_656
Ga2 Gd3 Ge2 0.00(10) 6_656 6_656
Ge1 Gd3 Ga1 118.69(10) . 6_656
Ga1 Gd3 Ga1 59.50(11) 2_554 6_656
Ge1 Gd3 Ga1 59.50(11) 2_554 6_656
Ge2 Gd3 Ga1 146.28(10) . 6_656
Ga2 Gd3 Ga1 91.34(11) 6_656 6_656
Ge2 Gd3 Ga1 91.34(11) 6_656 6_656
Ge1 Gd3 Ge1 118.69(10) . 6_656
Ga1 Gd3 Ge1 59.50(11) 2_554 6_656
Ge1 Gd3 Ge1 59.50(11) 2_554 6_656
Ge2 Gd3 Ge1 146.28(10) . 6_656
Ga2 Gd3 Ge1 91.34(11) 6_656 6_656
Ge2 Gd3 Ge1 91.34(11) 6_656 6_656
Ga1 Gd3 Ge1 0.00(12) 6_656 6_656
Ge1 Gd3 Ga3 146.54(12) . 1_554
Ga1 Gd3 Ga3 95.05(9) 2_554 1_554
Ge1 Gd3 Ga3 95.05(9) 2_554 1_554
Ge2 Gd3 Ga3 52.44(10) . 1_554
Ga2 Gd3 Ga3 96.03(9) 6_656 1_554
Ge2 Gd3 Ga3 96.03(9) 6_656 1_554
Ga1 Gd3 Ga3 93.88(10) 6_656 1_554
Ge1 Gd3 Ga3 93.88(10) 6_656 1_554
Ge1 Gd3 Ge3 146.54(12) . 1_554
Ga1 Gd3 Ge3 95.05(9) 2_554 1_554
Ge1 Gd3 Ge3 95.05(9) 2_554 1_554
Ge2 Gd3 Ge3 52.44(10) . 1_554
Ga2 Gd3 Ge3 96.03(9) 6_656 1_554
Ge2 Gd3 Ge3 96.03(9) 6_656 1_554
Ga1 Gd3 Ge3 93.88(10) 6_656 1_554
Ge1 Gd3 Ge3 93.88(10) 6_656 1_554
Ga3 Gd3 Ge3 0.00(16) 1_554 1_554
Ga2 Gd2 Ge2 0.00(12) 6_656 6_656
Ga2 Gd2 Ge3 90.77(13) 6_656 .
Ge2 Gd2 Ge3 90.77(13) 6_656 .
Ga2 Gd2 Ga3 179.77(11) 6_656 6_557
Ge2 Gd2 Ga3 179.77(11) 6_656 6_557
Ge3 Gd2 Ga3 89.00(9) . 6_557
Ga2 Gd2 Ge3 179.77(11) 6_656 6_557
Ge2 Gd2 Ge3 179.77(11) 6_656 6_557
Ge3 Gd2 Ge3 89.00(9) . 6_557
Ga3 Gd2 Ge3 0.00(5) 6_557 6_557
Ga2 Gd2 Ge1 87.52(7) 6_656 .
Ge2 Gd2 Ge1 87.52(7) 6_656 .
Ge3 Gd2 Ge1 95.64(5) . .
Ga3 Gd2 Ge1 92.50(7) 6_557 .
Ge3 Gd2 Ge1 92.50(7) 6_557 .
Ga2 Gd2 Ga1 87.52(7) 6_656 7_565
Ge2 Gd2 Ga1 87.52(7) 6_656 7_565
Ge3 Gd2 Ga1 95.64(5) . 7_565
Ga3 Gd2 Ga1 92.50(7) 6_557 7_565
Ge3 Gd2 Ga1 92.50(7) 6_557 7_565
Ge1 Gd2 Ga1 167.73(10) . 7_565
Ga2 Gd2 Ge1 87.52(7) 6_656 7_565
Ge2 Gd2 Ge1 87.52(7) 6_656 7_565
Ge3 Gd2 Ge1 95.64(5) . 7_565
Ga3 Gd2 Ge1 92.50(7) 6_557 7_565
Ge3 Gd2 Ge1 92.50(7) 6_557 7_565
Ge1 Gd2 Ge1 167.73(10) . 7_565
Ga1 Gd2 Ge1 0.00(15) 7_565 7_565
Ga2 Gd2 Ge2 89.15(8) 6_656 .
Ge2 Gd2 Ge2 89.15(8) 6_656 .
Ge3 Gd2 Ge2 179.93(14) . .
Ga3 Gd2 Ge2 91.07(12) 6_557 .
Ge3 Gd2 Ge2 91.07(12) 6_557 .
Ge1 Gd2 Ge2 84.35(5) . .
Ga1 Gd2 Ge2 84.35(5) 7_565 .
Ge1 Gd2 Ge2 84.35(5) 7_565 .
Gd3 Ge1 Gd3 143.20(11) . 2
Gd3 Ge1 Ga1 133.96(15) . 5_556
Gd3 Ge1 Ga1 62.35(9) 2 5_556
Gd3 Ge1 Ge1 133.96(15) . 5_556
Gd3 Ge1 Ge1 62.35(9) 2 5_556
Ga1 Ge1 Ge1 0.00(9) 5_556 5_556
Gd3 Ge1 Gd3 84.68(8) . 6_556
Gd3 Ge1 Gd3 120.50(11) 2 6_556
Ga1 Ge1 Gd3 58.15(12) 5_556 6_556
Ge1 Ge1 Gd3 58.15(12) 5_556 6_556
Gd3 Ge1 Gd1 90.31(11) . 8_656
Gd3 Ge1 Gd1 86.10(9) 2 8_656
Ga1 Ge1 Gd1 135.39(14) 5_556 8_656
Ge1 Ge1 Gd1 135.39(14) 5_556 8_656
Gd3 Ge1 Gd1 139.26(10) 6_556 8_656
Gd3 Ge1 Gd2 71.21(7) . .
Gd3 Ge1 Gd2 140.19(10) 2 .
Ga1 Ge1 Gd2 112.55(15) 5_556 .
Ge1 Ge1 Gd2 112.55(15) 5_556 .
Gd3 Ge1 Gd2 68.68(8) 6_556 .
Gd1 Ge1 Gd2 71.43(7) 8_656 .
Gd3 Ge1 Gd1 140.68(10) . 3_546
Gd3 Ge1 Gd1 74.00(8) 2 3_546
Ga1 Ge1 Gd1 64.16(10) 5_556 3_546
Ge1 Ge1 Gd1 64.16(10) 5_556 3_546
Gd3 Ge1 Gd1 80.82(9) 6_556 3_546
Gd1 Ge1 Gd1 77.86(8) 8_656 3_546
Gd2 Ge1 Gd1 69.47(7) . 3_546
Gd3 Ge1 Gd1 82.36(9) . 7_565
Gd3 Ge1 Gd1 81.52(9) 2 7_565
Ga1 Ge1 Gd1 61.78(10) 5_556 7_565
Ge1 Ge1 Gd1 61.78(10) 5_556 7_565
Gd3 Ge1 Gd1 71.43(8) 6_556 7_565
Gd1 Ge1 Gd1 147.82(11) 8_656 7_565
Gd2 Ge1 Gd1 133.51(10) . 7_565
Gd1 Ge1 Gd1 125.94(11) 3_546 7_565
Gd3 Ge1 Gd1 70.34(8) . 4
Gd3 Ge1 Gd1 73.21(8) 2 4
Ga1 Ge1 Gd1 118.13(14) 5_556 4
Ge1 Ge1 Gd1 118.13(14) 5_556 4
Gd3 Ge1 Gd1 137.36(9) 6_556 4
Gd1 Ge1 Gd1 76.59(9) 8_656 4
Gd2 Ge1 Gd1 129.03(11) . 4
Gd1 Ge1 Gd1 139.35(9) 3_546 4
Gd1 Ge1 Gd1 71.42(7) 7_565 4
Ga3 Ge2 Ge3 0.00(10) 1_554 1_554
Ga3 Ge2 Gd2 116.48(15) 1_554 6_556
Ge3 Ge2 Gd2 116.48(15) 1_554 6_556
Ga3 Ge2 Gd3 65.45(11) 1_554 7_565
Ge3 Ge2 Gd3 65.45(11) 1_554 7_565
Gd2 Ge2 Gd3 139.66(6) 6_556 7_565
Ga3 Ge2 Gd3 65.45(11) 1_554 .
Ge3 Ge2 Gd3 65.45(11) 1_554 .
Gd2 Ge2 Gd3 139.66(6) 6_556 .
Gd3 Ge2 Gd3 79.86(13) 7_565 .
Ga3 Ge2 Gd3 140.22(6) 1_554 6_556
Ge3 Ge2 Gd3 140.22(6) 1_554 6_556
Gd2 Ge2 Gd3 72.35(10) 6_556 6_556
Gd3 Ge2 Gd3 134.48(13) 7_565 6_556
Gd3 Ge2 Gd3 83.18(7) . 6_556
Ga3 Ge2 Gd3 140.22(6) 1_554 4_455
Ge3 Ge2 Gd3 140.22(6) 1_554 4_455
Gd2 Ge2 Gd3 72.35(10) 6_556 4_455
Gd3 Ge2 Gd3 83.18(7) 7_565 4_455
Gd3 Ge2 Gd3 134.48(13) . 4_455
Gd3 Ge2 Gd3 79.33(11) 6_556 4_455
Ga3 Ge2 Gd1 65.16(9) 1_554 3_545
Ge3 Ge2 Gd1 65.16(9) 1_554 3_545
Gd2 Ge2 Gd1 70.99(8) 6_556 3_545
Gd3 Ge2 Gd1 130.27(14) 7_565 3_545
Gd3 Ge2 Gd1 75.12(7) . 3_545
Gd3 Ge2 Gd1 84.20(7) 6_556 3_545
Gd3 Ge2 Gd1 142.86(15) 4_455 3_545
Ga3 Ge2 Gd1 65.16(9) 1_554 5_565
Ge3 Ge2 Gd1 65.16(9) 1_554 5_565
Gd2 Ge2 Gd1 70.99(8) 6_556 5_565
Gd3 Ge2 Gd1 75.12(7) 7_565 5_565
Gd3 Ge2 Gd1 130.27(14) . 5_565
Gd3 Ge2 Gd1 142.86(15) 6_556 5_565
Gd3 Ge2 Gd1 84.20(7) 4_455 5_565
Gd1 Ge2 Gd1 89.45(11) 3_545 5_565
Ga3 Ge2 Gd2 117.53(17) 1_554 .
Ge3 Ge2 Gd2 117.53(17) 1_554 .
Gd2 Ge2 Gd2 125.99(14) 6_556 .
Gd3 Ge2 Gd2 67.70(8) 7_565 .
Gd3 Ge2 Gd2 67.70(8) . .
Gd3 Ge2 Gd2 66.78(8) 6_556 .
Gd3 Ge2 Gd2 66.78(8) 4_455 .
Gd1 Ge2 Gd2 134.61(6) 3_545 .
Gd1 Ge2 Gd2 134.61(6) 5_565 .
Ga2 Ge3 Ge2 0.00(13) 1_556 1_556
Ga2 Ge3 Gd2 117.46(18) 1_556 .
Ge2 Ge3 Gd2 117.46(18) 1_556 .
Ga2 Ge3 Gd2 116.25(15) 1_556 6_657
Ge2 Ge3 Gd2 116.25(15) 1_556 6_657
Gd2 Ge3 Gd2 126.29(14) . 6_657
Ga2 Ge3 Gd3 62.11(10) 1_556 7_566
Ge2 Ge3 Gd3 62.11(10) 1_556 7_566
Gd2 Ge3 Gd3 140.48(6) . 7_566
Gd2 Ge3 Gd3 69.22(8) 6_657 7_566
Ga2 Ge3 Gd3 62.11(10) 1_556 1_556
Ge2 Ge3 Gd3 62.11(10) 1_556 1_556
Gd2 Ge3 Gd3 140.48(6) . 1_556
Gd2 Ge3 Gd3 69.22(8) 6_657 1_556
Gd3 Ge3 Gd3 77.17(10) 7_566 1_556
Ga2 Ge3 Gd1 132.69(6) 1_556 8_656
Ge2 Ge3 Gd1 132.69(6) 1_556 8_656
Gd2 Ge3 Gd1 72.63(8) . 8_656
Gd2 Ge3 Gd1 71.70(9) 6_657 8_656
Gd3 Ge3 Gd1 139.96(15) 7_566 8_656
Gd3 Ge3 Gd1 81.31(7) 1_556 8_656
Ga2 Ge3 Gd1 132.69(6) 1_556 2_565
Ge2 Ge3 Gd1 132.69(6) 1_556 2_565
Gd2 Ge3 Gd1 72.63(8) . 2_565
Gd2 Ge3 Gd1 71.70(9) 6_657 2_565
Gd3 Ge3 Gd1 81.31(7) 7_566 2_565
Gd3 Ge3 Gd1 139.96(15) 1_556 2_565
Gd1 Ge3 Gd1 94.60(13) 8_656 2_565
Ga2 Ge3 Gd1 66.09(10) 1_556 3_546
Ge2 Ge3 Gd1 66.09(10) 1_556 3_546
Gd2 Ge3 Gd1 71.01(8) . 3_546
Gd2 Ge3 Gd1 134.19(7) 6_657 3_546
Gd3 Ge3 Gd1 127.89(13) 7_566 3_546
Gd3 Ge3 Gd1 74.33(7) 1_556 3_546
Gd1 Ge3 Gd1 76.28(7) 8_656 3_546
Gd1 Ge3 Gd1 143.59(12) 2_565 3_546
Ga2 Ge3 Gd1 66.09(10) 1_556 5_566
Ge2 Ge3 Gd1 66.09(10) 1_556 5_566
Gd2 Ge3 Gd1 71.01(8) . 5_566
Gd2 Ge3 Gd1 134.19(7) 6_657 5_566
Gd3 Ge3 Gd1 74.33(7) 7_566 5_566
Gd3 Ge3 Gd1 127.89(13) 1_556 5_566
Gd1 Ge3 Gd1 143.59(12) 8_656 5_566
Gd1 Ge3 Gd1 76.28(7) 2_565 5_566
Gd1 Ge3 Gd1 90.29(13) 3_546 5_566

loop_
_geom_bond_atom_site_label_1
_geom_bond_atom_site_label_2
_geom_bond_distance
_geom_bond_site_symmetry_2
Gd1 Ga1 3.034(4) 8_665
Gd1 Ge1 3.034(4) 8_665
Gd1 Ga3 3.108(3) 2_564
Gd1 Ge3 3.108(3) 2_564
Gd1 Ga1 3.188(3) 3_556
Gd1 Ge1 3.188(3) 3_556
Gd1 Ga3 3.222(4) 5_566
Gd1 Ge3 3.222(4) 5_566
Gd1 Ga2 3.246(3) 5_565
Gd1 Ge2 3.246(3) 5_565
Gd1 Ga1 3.256(3) 7_565
Gd1 Ge1 3.256(3) 7_565
Gd3 Ge1 2.869(3) .
Gd3 Ga1 2.888(3) 2_554
Gd3 Ge1 2.888(3) 2_554
Gd3 Ge2 2.976(4) .
Gd3 Ga2 2.993(3) 6_656
Gd3 Ge2 2.993(3) 6_656
Gd3 Ga1 3.011(4) 6_656
Gd3 Ge1 3.011(4) 6_656
Gd3 Ga3 3.063(3) 1_554
Gd3 Ge3 3.063(3) 1_554
Gd2 Ga2 2.922(5) 6_656
Gd2 Ge2 2.922(5) 6_656
Gd2 Ge3 2.953(4) .
Gd2 Ga3 3.026(5) 6_557
Gd2 Ge3 3.026(5) 6_557
Gd2 Ge1 3.118(3) .
Gd2 Ga1 3.118(3) 7_565
Gd2 Ge1 3.118(3) 7_565
Gd2 Ge2 3.276(4) .
Ge1 Gd3 2.888(3) 2
Ge1 Ga1 2.929(7) 5_556
Ge1 Ge1 2.929(7) 5_556
Ge1 Gd3 3.011(4) 6_556
Ge1 Gd1 3.034(4) 8_656
Ge1 Gd1 3.188(3) 3_546
Ge1 Gd1 3.256(3) 7_565
Ge1 Gd1 3.440(4) 4
Ge2 Ga3 2.669(6) 1_554
Ge2 Ge3 2.669(6) 1_554
Ge2 Gd2 2.922(5) 6_556
Ge2 Gd3 2.976(4) 7_565
Ge2 Gd3 2.993(3) 6_556
Ge2 Gd3 2.993(3) 4_455
Ge2 Gd1 3.246(3) 3_545
Ge2 Gd1 3.246(3) 5_565
Ge3 Ga2 2.669(6) 1_556
Ge3 Ge2 2.669(6) 1_556
Ge3 Gd2 3.026(5) 6_657
Ge3 Gd3 3.063(3) 7_566
Ge3 Gd3 3.063(3) 1_556
Ge3 Gd1 3.108(3) 8_656
Ge3 Gd1 3.108(3) 2_565
Ge3 Gd1 3.222(4) 3_546
Ge3 Gd1 3.222(4) 5_566
